data_1010135
loop_
_publ_author_name
'Passerini, L'
'Pirani, R'

_publ_section_title
;
Struttura dei sali complessi contenenti atomi o gruppi coordinati di
specie diversa.- I. Complessi a numero di coordinazione 6. I sali. (N
H~4~)~3~ (V F~6~), Tl~2~ (V F~5~ (H~2~ O))
;
_journal_coden_ASTM GCITA9
_journal_name_full 'Gazzetta Chimica Italiana'
_journal_page_first 279
_journal_page_last 288
_journal_volume 62
_journal_year 1932
_chemical_formula_structural '(N H4)3 V F6'
_chemical_formula_sum 'F6 H12 N3 V'
_chemical_name_systematic 'Ammonium hexafluorovanadate(III)'
_space_group_IT_number 202
_symmetry_cell_setting cubic
_symmetry_Int_Tables_number 202
_symmetry_space_group_name_Hall '-F 2 2 3'
_symmetry_space_group_name_H-M 'F m -3'
_cell_angle_alpha 90
_cell_angle_beta 90
_cell_angle_gamma 90
_cell_formula_units_Z 4
_cell_length_a 9.04(1)
_cell_length_b 9.04(1)
_cell_length_c 9.04(1)
_cell_volume 738.8
_cod_original_formula_sum 'H12 F6 N3 V'
_cod_database_code 1010135
_cod_depositor_comments
;
 Removing dummy H atoms since the hydrogen atoms they represent are already
 marked using the _atom_site_attached_hydrogens data item.

 Antanas Vaitkus,
 2017-09-11
;

loop_
_symmetry_equiv_pos_as_xyz
x,y,z
y,z,x
z,x,y
-x,-y,-z
-y,-z,-x
-z,-x,-y
x,-y,-z
y,-z,-x
z,-x,-y
-x,y,z
-y,z,x
-z,x,y
-x,y,-z
-y,z,-x
-z,x,-y
x,-y,z
y,-z,x
z,-x,y
-x,-y,z
-y,-z,x
-z,-x,y
x,y,-z
y,z,-x
z,x,-y
x,1/2+y,1/2+z
1/2+x,y,1/2+z
1/2+x,1/2+y,z
y,1/2+z,1/2+x
1/2+y,z,1/2+x
1/2+y,1/2+z,x
z,1/2+x,1/2+y
1/2+z,x,1/2+y
1/2+z,1/2+x,y
-x,1/2-y,1/2-z
1/2-x,-y,1/2-z
1/2-x,1/2-y,-z
-y,1/2-z,1/2-x
1/2-y,-z,1/2-x
1/2-y,1/2-z,-x
-z,1/2-x,1/2-y
1/2-z,-x,1/2-y
1/2-z,1/2-x,-y
x,1/2-y,1/2-z
1/2+x,-y,1/2-z
1/2+x,1/2-y,-z
y,1/2-z,1/2-x
1/2+y,-z,1/2-x
1/2+y,1/2-z,-x
z,1/2-x,1/2-y
1/2+z,-x,1/2-y
1/2+z,1/2-x,-y
-x,1/2+y,1/2+z
1/2-x,y,1/2+z
1/2-x,1/2+y,z
-y,1/2+z,1/2+x
1/2-y,z,1/2+x
1/2-y,1/2+z,x
-z,1/2+x,1/2+y
1/2-z,x,1/2+y
1/2-z,1/2+x,y
-x,1/2+y,1/2-z
1/2-x,y,1/2-z
1/2-x,1/2+y,-z
-y,1/2+z,1/2-x
1/2-y,z,1/2-x
1/2-y,1/2+z,-x
-z,1/2+x,1/2-y
1/2-z,x,1/2-y
1/2-z,1/2+x,-y
x,1/2-y,1/2+z
1/2+x,-y,1/2+z
1/2+x,1/2-y,z
y,1/2-z,1/2+x
1/2+y,-z,1/2+x
1/2+y,1/2-z,x
z,1/2-x,1/2+y
1/2+z,-x,1/2+y
1/2+z,1/2-x,y
-x,1/2-y,1/2+z
1/2-x,-y,1/2+z
1/2-x,1/2-y,z
-y,1/2-z,1/2+x
1/2-y,-z,1/2+x
1/2-y,1/2-z,x
-z,1/2-x,1/2+y
1/2-z,-x,1/2+y
1/2-z,1/2-x,y
x,1/2+y,1/2-z
1/2+x,y,1/2-z
1/2+x,1/2+y,-z
y,1/2+z,1/2-x
1/2+y,z,1/2-x
1/2+y,1/2+z,-x
z,1/2+x,1/2-y
1/2+z,x,1/2-y
1/2+z,1/2+x,-y

loop_
_atom_site_label
_atom_site_type_symbol
_atom_site_symmetry_multiplicity
_atom_site_Wyckoff_symbol
_atom_site_fract_x
_atom_site_fract_y
_atom_site_fract_z
_atom_site_occupancy
_atom_site_attached_hydrogens
_atom_site_calc_flag
N1 N3- 4 b 0.5 0.5 0.5 1. 4 d
N2 N3- 8 c 0.25 0.25 0.25 1. 4 d
V1 V3+ 4 a 0. 0. 0. 1. 0 d
F1 F1- 24 e 0.21 0. 0. 1. 0 d

loop_
_atom_type_symbol
_atom_type_oxidation_number
N3- -3.000
V3+ 3.000
F1- -1.000
